data_1534787
loop_
_publ_author_name
'Grothe, M.'
'Korber, N.'

_publ_section_title
;
 (As12 Se4)(4-): ein neuartiges Selenoarsenatanion mit einem
 Polyarsenkaefig in der Verbindung (Co (N H3)6)2 As12 Se4 * 12(N H3)
;
_journal_name_full 'Zeitschrift fuer Anorganische und Allgemeine Chemie'
_journal_page_first 399
_journal_page_last 402
_journal_volume 629
_journal_year 2003
_chemical_formula_sum 'As12 Co2 H72 N24 Se4'
_chemical_name_systematic '((Co (N H3)6)2 (As12 Se4)) (N H3)12'
_space_group_IT_number 2
_symmetry_space_group_name_Hall '-P 1'
_symmetry_space_group_name_H-M 'P -1'
_cell_angle_alpha 94.48
_cell_angle_beta 104.79
_cell_angle_gamma 103.45
_cell_formula_units_Z 2
_cell_length_a 13.316
_cell_length_b 13.721
_cell_length_c 15.128
_cell_volume 2571.214
_citation_journal_id_ASTM ZAACAB
_cod_data_source_file Grothe_ZAACAB_2003_637.cif
_cod_data_source_block H72As12Co2N24Se4
_cod_original_formula_sum 'H72 As12 Co2 N24 Se4'
_cod_database_code 1534787

loop_
_symmetry_equiv_pos_as_xyz
x,y,z
-x,-y,-z

loop_
_atom_site_label
_atom_site_type_symbol
_atom_site_fract_x
_atom_site_fract_y
_atom_site_fract_z
_atom_site_occupancy
_atom_site_U_iso_or_equiv
N13 N-3 0.285 0.5945 0.2206 1 0.0
H60 H+1 0.454 0.967 0.392 1 0.0
H15 H+1 0.0753 0.3389 0.5098 1 0.0
H36 H+1 0.3989 0.1816 0.3299 1 0.0
N1 N-3 -0.0159 0.5063 0.1397 1 0.0
N23 N-3 0.433 0.439 0.352 0.56 0.0
As3 As -0.01069 0.22855 0.15763 1 0.0
H19 H+1 0.4841 0.1304 0.0279 1 0.0
H5 H+1 0.1703 0.6474 0.0101 1 0.0
H34 H+1 0.3657 0.0716 0.3169 1 0.0
H49 H+1 -0.273 0.36 0.087 1 0.0
H61 H+1 0.284 0.988 0.484 1 0.0
N2 N-3 0.1216 0.6461 0.0411 1 0.0
H32 H+1 0.2063 0.1774 0.0893 1 0.0
H33 H+1 0.2922 0.2517 0.0696 1 0.0
H35 H+1 0.2867 0.1282 0.2869 1 0.0
H24 H+1 0.5673 0.2554 0.1736 1 0.0
Se2 Se-1 0.12947 0.34632 0.27039 1 0.0
H12 H+1 -0.1378 0.4774 0.3384 1 0.0
N5 N-3 0.0072 0.3413 0.4891 1 0.0
H51 H+1 -0.282 0.462 0.137 1 0.0
As9 As -0.03442 0.80902 0.1518 1 0.0
As1 As -0.11753 0.94913 0.11719 1 0.0
Co2 Co+2 0 0.5 0.5 1 0.0
N9 N-3 0.2536 0.9792 0.1119 1 0.0
N22 N-3 0.642 0.1915 0.4237 1 0.0
H1 H+1 0.0202 0.4665 0.1703 1 0.0
H25 H+1 0.2549 0.9495 0.0579 1 0.0
As5 As -0.15296 0.0958 0.32919 1 0.0
N7 N-3 0.4135 0.1152 0.0209 1 0.0
H21 H+1 0.383 0.0531 -0.0101 1 0.0
As6 As 0.03575 0.10109 0.36092 1 0.0
H38 H+1 0.244 0.54 0.237 1 0.0
H4 H+1 0.09 0.6958 0.0284 1 0.0
H10 H+1 -0.049 0.4404 0.3232 1 0.0
H56 H+1 -0.388 0.472 0.282 1 0.0
Se4 Se-1 -0.29762 0.14202 0.09218 1 0.0
H54 H+1 -0.39 0.697 0.318 1 0.0
H2 H+1 -0.0851 0.4852 0.1374 1 0.0
As4 As -0.16021 0.22664 0.22456 1 0.0
N18 N-3 -0.4603 0.6974 0.2964 1 0.0
As7 As 0.02226 0.92927 0.40157 1 0.0
N24 N-3 0.421 0.391 0.32 0.44 0.0
N15 N-3 0.2781 0.3253 0.5018 1 0.0
N8 N-3 0.518 0.2591 0.2031 1 0.0
H29 H+1 0.5271 0.047 0.2628 1 0.0
H50 H+1 -0.306 0.477 0.085 1 0.0
H37 H+1 0.281 0.649 0.256 1 0.0
H58 H+1 0.394 0.879 0.402 1 0.0
H40 H+1 0.474 0.782 0.119 1 0.0
H30 H+1 0.5549 0.0526 0.1761 1 0.0
N6 N-3 0.1617 0.5392 0.4799 1 0.0
N14 N-3 0.4164 0.7936 0.1315 1 0.0
N26 N-3 0.517 0.297 0.497 0.44 0.0
H13 H+1 -0.0194 0.3126 0.4303 1 0.0
H23 H+1 0.4938 0.3132 0.1908 1 0.0
H16 H+1 0.1587 0.5113 0.4239 1 0.0
H3 H+1 0.0106 0.5697 0.1686 1 0.0
H48 H+1 0.501 0.522 0.12 1 0.0
H55 H+1 -0.257 0.544 0.294 1 0.0
H27 H+1 0.2633 0.9378 0.154 1 0.0
H20 H+1 0.3854 0.1595 -0.0104 1 0.0
Co1 Co+2 0 0.5 0 1 0.0
H57 H+1 -0.308 0.537 0.389 1 0.0
N10 N-3 0.5012 0.0347 0.2015 1 0.0
H18 H+1 0.1855 0.6062 0.4853 1 0.0
H59 H+1 0.369 0.901 0.295 1 0.0
Se3 Se-1 -0.32161 0.68658 0.10706 1 0.0
N12 N-3 0.3544 0.1265 0.2928 1 0.0
H46 H+1 0.41 0.51 0.126 1 0.0
H63 H+1 0.293 0.103 0.546 1 0.0
N4 N-3 -0.0665 0.4901 0.3521 1 0.0
H28 H+1 0.4692 0.969 0.1839 1 0.0
As8 As 0.11532 0.87842 0.29109 1 0.0
H14 H+1 -0.0314 0.3082 0.5228 1 0.0
H6 H+1 0.1537 0.6542 0.1015 1 0.0
H26 H+1 0.1903 0.9929 0.1059 1 0.0
N19 N-3 -0.3107 0.503 0.3249 1 0.0
H31 H+1 0.2755 0.2596 0.1609 1 0.0
N20 N-3 0.4072 0.9119 0.3548 1 0.0
N25 N-3 0.553 0.38 0.531 0.56 0.0
N21 N-3 0.3331 0.0575 0.5192 1 0.0
N16 N-3 0.4488 0.4661 0.1193 1 0.0
As10 As -0.15885 0.70501 0.2216 1 0.0
Co3 Co+2 0.38419 0.12221 0.15673 1 0.0
H43 H+1 0.259 0.266 0.522 1 0.0
As2 As 0.0447 0.07844 0.20154 1 0.0
H22 H+1 0.5475 0.2643 0.2636 1 0.0
H53 H+1 -0.422 0.719 0.257 1 0.0
H39 H+1 0.352 0.629 0.253 1 0.0
H45 H+1 0.327 0.304 0.48 1 0.0
H52 H+1 -0.487 0.688 0.345 1 0.0
N11 N-3 0.273 0.2168 0.1126 1 0.0
H44 H+1 0.215 0.303 0.457 1 0.0
H41 H+1 0.377 0.801 0.076 1 0.0
H62 H+1 0.403 0.053 0.565 1 0.0
H11 H+1 -0.0401 0.5485 0.3341 1 0.0
H7 H+1 0.1778 0.4576 0.0902 1 0.0
H9 H+1 0.1041 0.3613 0.0428 1 0.0
N3 N-3 0.1311 0.4254 0.0369 1 0.0
Se1 Se-1 0.13324 0.7227 0.33551 1 0.0
As12 As -0.23706 0.94279 0.21817 1 0.0
H42 H+1 0.381 0.731 0.137 1 0.0
As11 As -0.16887 0.84181 0.33217 1 0.0
H47 H+1 0.42 0.449 0.165 1 0.0
N17 N-3 -0.2757 0.4248 0.0887 1 0.0
H8 H+1 0.1643 0.4271 -0.0073 1 0.0
H17 H+1 0.2062 0.516 0.5225 1 0.0
